data_8106167
loop_
_publ_author_name
'Meng, Qingguo'
'Yue, Chen'
'Yu, Jiangkun'
'Liu, Qingyun'
'Lu, Jitao'

_publ_section_title
;
 Crystal structure of (dimethylformamide-\kO)(perchlorato-\k2
 O,O&#x2032;){\m2-6,6&#x2032;-((1,2-phenylenebis(azanylylidene))bis(methanylylidene))bis(4-bromo-2-methoxyphenolate)-\k8
 N,N&#x2032;,O:O,O&#x2032;:O&#x2032;,O&#x2032;&#x2032;,O&#x2032;&#x2032;&#x2032;}sodium(I)nickel(II),
 C25H23Br2ClN3NaNiO9
;
_journal_issue 3
_journal_name_full 'Zeitschrift f\"ur Kristallographie - New Crystal Structures'
_journal_page_first 409
_journal_page_last 411
_journal_paper_doi 10.1515/ncrs-2017-0309
_journal_volume 233
_journal_year 2018
_chemical_formula_moiety 'C25 H23 Br2 Cl N3 Na Ni O9'
_chemical_formula_sum 'C25 H23 Br2 Cl N3 Na Ni O9'
_chemical_formula_weight 786.43
_space_group_crystal_system monoclinic
_space_group_IT_number 14
_space_group_name_Hall '-P 2yn'
_space_group_name_H-M_alt 'P 1 21/n 1'
_atom_sites_solution_hydrogens geom
_cell_angle_alpha 90
_cell_angle_beta 114.536(4)
_cell_angle_gamma 90
_cell_formula_units_Z 4
_cell_length_a 15.595(4)
_cell_length_b 10.993(3)
_cell_length_c 18.660(5)
_cell_measurement_reflns_used 1865
_cell_measurement_temperature 293
_cell_measurement_theta_max 26.519
_cell_measurement_theta_min 2.651
_cell_volume 2910.1(13)
_computing_cell_refinement 'SAINT-Plus (Bruker, 2001)[9]'
_computing_data_collection 'SAINT-Plus (Bruker, 2001)[9]'
_computing_data_reduction 'SAINT-Plus (Bruker, 2001)[9]'
_computing_molecular_graphics 'Olex2 (Dolomanov et al., 2009)[10]'
_computing_publication_material 'Olex2 (Dolomanov et al., 2009)[10]'
_computing_structure_refinement 'ShelXL (Sheldrick, 2015)[11]'
_computing_structure_solution 'SHELXS (Sheldrick, 2015)[11]'
_diffrn_ambient_temperature 293
_diffrn_measured_fraction_theta_full 0.998
_diffrn_measured_fraction_theta_max 0.979
_diffrn_measurement_device_type 'Bruker APEX II CCD area-detector'
_diffrn_measurement_method '\f and \w scans'
_diffrn_radiation_type MoK\a
_diffrn_radiation_wavelength 0.71073
_diffrn_reflns_av_R_equivalents 0.0346
_diffrn_reflns_av_unetI/netI 0.0525
_diffrn_reflns_Laue_measured_fraction_full 0.998
_diffrn_reflns_Laue_measured_fraction_max 0.979
_diffrn_reflns_limit_h_max 18
_diffrn_reflns_limit_h_min -19
_diffrn_reflns_limit_k_max 14
_diffrn_reflns_limit_k_min -12
_diffrn_reflns_limit_l_max 23
_diffrn_reflns_limit_l_min -24
_diffrn_reflns_number 16821
_diffrn_reflns_point_group_measured_fraction_full 0.998
_diffrn_reflns_point_group_measured_fraction_max 0.979
_diffrn_reflns_theta_full 25.242
_diffrn_reflns_theta_max 27.681
_diffrn_reflns_theta_min 2.207
_exptl_absorpt_coefficient_mu 3.576
_exptl_absorpt_correction_T_max 0.6944
_exptl_absorpt_correction_T_min 0.5205
_exptl_absorpt_correction_type multi-scan
_exptl_absorpt_process_details sadabs
_exptl_crystal_colour colourless
_exptl_crystal_colour_primary colourless
_exptl_crystal_density_diffrn 1.795
_exptl_crystal_density_method 'not measured'
_exptl_crystal_description block
_exptl_crystal_F_000 1568
_exptl_crystal_size_max 0.21
_exptl_crystal_size_mid 0.15
_exptl_crystal_size_min 0.11
_refine_diff_density_max 0.529
_refine_diff_density_min -0.481
_refine_diff_density_rms 0.069
_refine_ls_extinction_coef .
_refine_ls_extinction_method none
_refine_ls_goodness_of_fit_ref 1.000
_refine_ls_hydrogen_treatment constr
_refine_ls_matrix_type full
_refine_ls_number_parameters 393
_refine_ls_number_reflns 6678
_refine_ls_number_restraints 7
_refine_ls_restrained_S_all 1.000
_refine_ls_R_factor_all 0.0865
_refine_ls_R_factor_gt 0.0390
_refine_ls_shift/su_max 0.002
_refine_ls_shift/su_mean 0.000
_refine_ls_structure_factor_coef Fsqd
_refine_ls_weighting_details 'w=1/[\s^2^(Fo^2^)+(0.0449P)^2^+0.1977P] where P=(Fo^2^+2Fc^2^)/3'
_refine_ls_weighting_scheme calc
_refine_ls_wR_factor_gt 0.0842
_refine_ls_wR_factor_ref 0.0998
_reflns_Friedel_coverage 0.000
_reflns_Friedel_fraction_full .
_reflns_Friedel_fraction_max .
_reflns_number_gt 3992
_reflns_number_total 6678
_reflns_threshold_expression 'I > 2\s(I)'
_cod_data_source_file suppl_ncrs-2017-0309_suppl.cif
_cod_data_source_block test
_cod_original_cell_volume 2910.2(14)
_cod_database_code 8106167
_shelx_space_group_comment
;
The symmetry employed for this shelxl refinement is uniquely defined
by the following loop, which should always be used as a source of
symmetry information in preference to the above space-group names.
They are only intended as comments.
;
_shelx_estimated_absorpt_t_max 0.694
_shelx_estimated_absorpt_t_min 0.521
_olex2_refinement_description
;
1. Fixed Uiso
 At 1.2 times of:
  All C(H) groups
 At 1.5 times of:
  All C(H,H,H) groups
2. Restrained distances
 C24-N3 \\sim N3-C24A
 with sigma of 0.02
3. Rigid body (RIGU) restrains
 C24A, C24, N3
 with sigma for 1-2 distances of 0.004 and sigma for 1-3 distances of 0.004
4. Others
 Fixed Sof: C24(0.5) H24A(0.5) H24B(0.5) H24C(0.5) C24A(0.5) H24D(0.5)
 H24E(0.5) H24F(0.5)
5.a Aromatic/amide H refined with riding coordinates:
 C3(H3), C4(H4), C5(H5), C6(H6), C10(H10), C12(H12), C13(H13), C18(H18),
 C20(H20), C21(H21), C23(H23)
5.b Idealised Me refined as rotating group:
 C14(H14A,H14B,H14C), C22(H22A,H22B,H22C), C24(H24A,H24B,H24C), C25(H25A,H25B,
 H25C), C24A(H24D,H24E,H24F)
;
_olex2_submission_special_instructions 'No special instructions were received'

loop_
_space_group_symop_operation_xyz
'x, y, z'
'-x+1/2, y+1/2, -z+1/2'
'-x, -y, -z'
'x-1/2, -y-1/2, z-1/2'

loop_
_atom_site_label
_atom_site_type_symbol
_atom_site_fract_x
_atom_site_fract_y
_atom_site_fract_z
_atom_site_U_iso_or_equiv
_atom_site_adp_type
_atom_site_occupancy
_atom_site_site_symmetry_order
_atom_site_calc_flag
_atom_site_refinement_flags_posn
_atom_site_refinement_flags_adp
_atom_site_refinement_flags_occupancy
_atom_site_disorder_assembly
_atom_site_disorder_group
Ni1 Ni 0.02437(3) 0.22736(4) 0.99954(2) 0.03812(12) Uani 1 1 d . . . . .
Na1 Na 0.10600(10) 0.26663(12) 0.85809(8) 0.0530(4) Uani 1 1 d . . . . .
Br1 Br -0.26624(3) 0.74480(4) 0.78779(2) 0.06748(15) Uani 1 1 d . . . . .
Br2 Br 0.35619(3) -0.28026(4) 1.09436(3) 0.07031(15) Uani 1 1 d . . . . .
Cl1 Cl 0.26998(7) 0.43203(9) 0.85196(6) 0.0574(3) Uani 1 1 d . . . . .
O1 O 0.00350(16) 0.3294(2) 0.91574(12) 0.0438(5) Uani 1 1 d . . . . .
O2 O -0.00289(17) 0.4422(2) 0.79237(13) 0.0530(6) Uani 1 1 d . . . . .
O3 O 0.11197(16) 0.1584(2) 0.96945(12) 0.0458(6) Uani 1 1 d . . . . .
O4 O 0.23071(18) 0.1020(2) 0.91047(14) 0.0569(7) Uani 1 1 d . . . . .
O5 O 0.0323(2) 0.1807(3) 0.73615(16) 0.0753(8) Uani 1 1 d . . . . .
O6 O 0.2134(2) 0.3506(3) 0.79185(18) 0.0982(11) Uani 1 1 d . . . . .
O7 O 0.2606(3) 0.5497(3) 0.8201(2) 0.0994(11) Uani 1 1 d . . . . .
O8 O 0.3643(2) 0.3931(4) 0.88111(19) 0.1063(12) Uani 1 1 d . . . . .
O9 O 0.2350(2) 0.4291(3) 0.91208(15) 0.0778(9) Uani 1 1 d . . . . .
N1 N -0.06207(19) 0.3021(2) 1.02925(15) 0.0389(6) Uani 1 1 d . . . . .
N2 N 0.04339(19) 0.1175(2) 1.08009(14) 0.0399(6) Uani 1 1 d . . . . .
N3 N 0.0000(2) 0.1853(3) 0.60707(19) 0.0711(10) Uani 1 1 d D U . . .
C1 C -0.0691(2) 0.2457(3) 1.09520(19) 0.0403(8) Uani 1 1 d . . . . .
C2 C -0.0118(2) 0.1446(3) 1.12281(18) 0.0439(8) Uani 1 1 d . . . . .
C3 C -0.0127(3) 0.0792(3) 1.1860(2) 0.0558(10) Uani 1 1 d . . . . .
H3 H 0.025065 0.010644 1.204327 0.067 Uiso 1 1 calc R . . . .
C4 C -0.0696(3) 0.1164(4) 1.2211(2) 0.0616(11) Uani 1 1 d . . . . .
H4 H -0.070255 0.073049 1.263671 0.074 Uiso 1 1 calc R . . . .
C5 C -0.1255(3) 0.2170(4) 1.1941(2) 0.0588(10) Uani 1 1 d . . . . .
H5 H -0.163191 0.241538 1.219215 0.071 Uiso 1 1 calc R . . . .
C6 C -0.1274(3) 0.2826(3) 1.1306(2) 0.0513(9) Uani 1 1 d . . . . .
H6 H -0.166577 0.349885 1.111953 0.062 Uiso 1 1 calc R . . . .
C7 C -0.1143(2) 0.4569(3) 0.92802(18) 0.0405(8) Uani 1 1 d . . . . .
C8 C -0.0560(2) 0.4193(3) 0.89152(18) 0.0387(8) Uani 1 1 d . . . . .
C9 C -0.0624(2) 0.4836(3) 0.82363(18) 0.0401(8) Uani 1 1 d . . . . .
C10 C -0.1235(2) 0.5788(3) 0.79397(19) 0.0465(9) Uani 1 1 d . . . . .
H10 H -0.126927 0.620074 0.749331 0.056 Uiso 1 1 calc R . . . .
C11 C -0.1806(2) 0.6133(3) 0.8317(2) 0.0482(9) Uani 1 1 d . . . . .
C12 C -0.1767(2) 0.5562(3) 0.8973(2) 0.0476(9) Uani 1 1 d . . . . .
H12 H -0.214622 0.581871 0.921918 0.057 Uiso 1 1 calc R . . . .
C13 C -0.1128(2) 0.3965(3) 0.99617(19) 0.0446(8) Uani 1 1 d . . . . .
H13 H -0.151455 0.427435 1.018706 0.053 Uiso 1 1 calc R . . . .
C14 C -0.0123(3) 0.4925(4) 0.7190(2) 0.0643(11) Uani 1 1 d . . . . .
H14A H -0.074827 0.477303 0.679757 0.096 Uiso 1 1 calc GR . . . .
H14B H 0.032826 0.455333 0.703260 0.096 Uiso 1 1 calc GR . . . .
H14C H -0.001363 0.578573 0.724724 0.096 Uiso 1 1 calc GR . . . .
C15 C 0.1602(2) -0.0068(3) 1.06129(18) 0.0394(8) Uani 1 1 d . . . . .
C16 C 0.1648(2) 0.0645(3) 1.00023(18) 0.0384(7) Uani 1 1 d . . . . .
C17 C 0.2304(2) 0.0283(3) 0.96927(19) 0.0446(8) Uani 1 1 d . . . . .
C18 C 0.2862(2) -0.0717(3) 0.9976(2) 0.0483(9) Uani 1 1 d . . . . .
H18 H 0.329241 -0.093723 0.977246 0.058 Uiso 1 1 calc R . . . .
C19 C 0.2781(2) -0.1406(3) 1.05700(19) 0.0454(8) Uani 1 1 d . . . . .
C20 C 0.2178(2) -0.1105(3) 1.08900(19) 0.0455(8) Uani 1 1 d . . . . .
H20 H 0.214185 -0.157660 1.129021 0.055 Uiso 1 1 calc R . . . .
C21 C 0.0999(2) 0.0252(3) 1.09780(18) 0.0442(8) Uani 1 1 d . . . . .
H21 H 0.100945 -0.024969 1.138307 0.053 Uiso 1 1 calc R . . . .
C22 C 0.2917(3) 0.0701(4) 0.8731(2) 0.0736(13) Uani 1 1 d . . . . .
H22A H 0.356165 0.073614 0.911092 0.110 Uiso 1 1 calc GR . . . .
H22B H 0.282484 0.126302 0.831147 0.110 Uiso 1 1 calc GR . . . .
H22C H 0.277343 -0.010774 0.852189 0.110 Uiso 1 1 calc GR . . . .
C23 C 0.0547(3) 0.1919(4) 0.6815(3) 0.0648(11) Uani 1 1 d . . . . .
H23 H 0.118089 0.206822 0.694459 0.078 Uiso 1 1 calc R . . . .
C24 C -0.0876(10) 0.123(2) 0.5919(11) 0.148(11) Uani 0.5 1 d D U P A 1
H24A H -0.088489 0.046218 0.566743 0.222 Uiso 0.5 1 calc GR . P A 1
H24B H -0.139629 0.171695 0.558037 0.222 Uiso 0.5 1 calc GR . P A 1
H24C H -0.092693 0.108735 0.640724 0.222 Uiso 0.5 1 calc GR . P A 1
C25 C 0.0348(4) 0.2003(5) 0.5464(3) 0.1039(18) Uani 1 1 d . . . . .
H25A H 0.009378 0.273696 0.517460 0.156 Uiso 1 1 calc GR . . . .
H25B H 0.015678 0.132048 0.511217 0.156 Uiso 1 1 calc GR . . . .
H25C H 0.102366 0.205234 0.570549 0.156 Uiso 1 1 calc GR . . . .
C24A C -0.1020(8) 0.195(3) 0.5768(12) 0.142(11) Uani 0.5 1 d D U P A 2
H24D H -0.130286 0.121621 0.548696 0.212 Uiso 0.5 1 calc GR . P A 2
H24E H -0.123318 0.263070 0.541864 0.212 Uiso 0.5 1 calc GR . P A 2
H24F H -0.119808 0.205367 0.619862 0.212 Uiso 0.5 1 calc GR . P A 2

loop_
_atom_site_aniso_label
_atom_site_aniso_U_11
_atom_site_aniso_U_22
_atom_site_aniso_U_33
_atom_site_aniso_U_23
_atom_site_aniso_U_13
_atom_site_aniso_U_12
Ni1 0.0475(3) 0.0385(2) 0.0337(2) 0.00093(18) 0.0221(2) 0.00100(19)
Na1 0.0634(9) 0.0593(9) 0.0454(8) 0.0068(7) 0.0314(7) 0.0076(7)
Br1 0.0735(3) 0.0668(3) 0.0563(3) 0.0052(2) 0.0211(2) 0.0304(2)
Br2 0.0814(3) 0.0603(3) 0.0712(3) 0.0138(2) 0.0336(2) 0.0276(2)
Cl1 0.0589(6) 0.0656(6) 0.0563(6) 0.0029(5) 0.0324(5) 0.0022(5)
O1 0.0541(14) 0.0454(14) 0.0399(12) 0.0077(11) 0.0274(11) 0.0110(12)
O2 0.0670(17) 0.0582(16) 0.0443(14) 0.0162(12) 0.0336(13) 0.0193(12)
O3 0.0569(15) 0.0466(14) 0.0418(13) 0.0118(11) 0.0285(12) 0.0150(12)
O4 0.0721(17) 0.0580(16) 0.0570(15) 0.0123(13) 0.0432(14) 0.0147(13)
O5 0.107(2) 0.0705(19) 0.0554(17) -0.0032(15) 0.0411(17) 0.0008(17)
O6 0.097(2) 0.110(3) 0.086(2) -0.032(2) 0.036(2) -0.019(2)
O7 0.148(3) 0.067(2) 0.123(3) 0.024(2) 0.096(2) 0.010(2)
O8 0.059(2) 0.168(4) 0.098(2) 0.021(2) 0.0381(18) 0.027(2)
O9 0.091(2) 0.096(2) 0.0664(18) 0.0168(16) 0.0525(17) 0.0133(17)
N1 0.0463(17) 0.0387(16) 0.0356(14) -0.0028(13) 0.0210(13) -0.0038(13)
N2 0.0482(17) 0.0412(16) 0.0351(14) -0.0004(12) 0.0220(13) -0.0026(13)
N3 0.066(2) 0.101(3) 0.049(2) -0.011(2) 0.0270(19) -0.018(2)
C1 0.051(2) 0.0381(19) 0.0366(17) -0.0059(15) 0.0236(16) -0.0093(15)
C2 0.059(2) 0.047(2) 0.0340(18) -0.0062(15) 0.0267(17) -0.0058(17)
C3 0.075(3) 0.052(2) 0.049(2) 0.0041(18) 0.035(2) 0.006(2)
C4 0.090(3) 0.060(3) 0.052(2) 0.003(2) 0.048(2) -0.006(2)
C5 0.076(3) 0.061(3) 0.060(2) -0.005(2) 0.049(2) 0.000(2)
C6 0.067(2) 0.045(2) 0.054(2) -0.0002(17) 0.037(2) 0.0012(18)
C7 0.045(2) 0.0407(19) 0.0369(18) -0.0048(15) 0.0178(16) -0.0026(15)
C8 0.042(2) 0.0390(19) 0.0338(17) -0.0023(15) 0.0142(16) -0.0003(15)
C9 0.046(2) 0.0384(19) 0.0365(17) -0.0011(15) 0.0178(16) 0.0005(15)
C10 0.054(2) 0.046(2) 0.0346(18) 0.0013(16) 0.0131(17) 0.0053(17)
C11 0.048(2) 0.044(2) 0.045(2) -0.0023(17) 0.0117(18) 0.0068(16)
C12 0.046(2) 0.049(2) 0.049(2) -0.0074(18) 0.0218(18) 0.0051(17)
C13 0.045(2) 0.051(2) 0.044(2) -0.0087(17) 0.0239(17) -0.0030(17)
C14 0.089(3) 0.070(3) 0.046(2) 0.019(2) 0.041(2) 0.025(2)
C15 0.046(2) 0.0404(19) 0.0321(16) -0.0024(15) 0.0168(16) -0.0028(15)
C16 0.0433(19) 0.0380(19) 0.0356(17) -0.0019(15) 0.0182(16) 0.0011(15)
C17 0.051(2) 0.047(2) 0.0375(18) 0.0008(16) 0.0204(17) -0.0003(17)
C18 0.054(2) 0.047(2) 0.049(2) -0.0024(17) 0.0258(19) 0.0073(17)
C19 0.051(2) 0.0390(19) 0.0383(18) 0.0003(16) 0.0107(17) 0.0094(16)
C20 0.052(2) 0.044(2) 0.0362(18) 0.0036(16) 0.0141(17) 0.0016(16)
C21 0.056(2) 0.042(2) 0.0365(18) 0.0032(16) 0.0213(18) -0.0037(17)
C22 0.100(3) 0.076(3) 0.077(3) 0.014(2) 0.070(3) 0.020(2)
C23 0.070(3) 0.062(3) 0.060(3) -0.003(2) 0.024(2) 0.004(2)
C24 0.106(11) 0.26(3) 0.052(10) -0.013(13) 0.008(8) -0.108(15)
C25 0.111(4) 0.146(5) 0.066(3) 0.010(3) 0.047(3) -0.019(4)
C24A 0.067(6) 0.30(3) 0.061(8) 0.024(13) 0.035(6) -0.022(11)

loop_
_atom_type_symbol
_atom_type_description
_atom_type_scat_dispersion_real
_atom_type_scat_dispersion_imag
_atom_type_scat_source
C C 0.0033 0.0016 'International Tables Vol C Tables 4.2.6.8 and 6.1.1.4'
H H 0.0000 0.0000 'International Tables Vol C Tables 4.2.6.8 and 6.1.1.4'
Br Br -0.2901 2.4595 'International Tables Vol C Tables 4.2.6.8 and 6.1.1.4'
Cl Cl 0.1484 0.1585 'International Tables Vol C Tables 4.2.6.8 and 6.1.1.4'
N N 0.0061 0.0033 'International Tables Vol C Tables 4.2.6.8 and 6.1.1.4'
Na Na 0.0362 0.0249 'International Tables Vol C Tables 4.2.6.8 and 6.1.1.4'
Ni Ni 0.3393 1.1124 'International Tables Vol C Tables 4.2.6.8 and 6.1.1.4'
O O 0.0106 0.0060 'International Tables Vol C Tables 4.2.6.8 and 6.1.1.4'

loop_
_geom_angle_atom_site_label_1
_geom_angle_atom_site_label_2
_geom_angle_atom_site_label_3
_geom_angle
_geom_angle_site_symmetry_1
_geom_angle_site_symmetry_3
O1 Ni1 O3 83.32(10) . .
O1 Ni1 N1 95.18(11) . .
O1 Ni1 N2 176.85(11) . .
O3 Ni1 N1 177.93(11) . .
O3 Ni1 N2 95.15(11) . .
N1 Ni1 N2 86.42(12) . .
O1 Na1 O2 63.51(8) . .
O1 Na1 O4 125.91(9) . .
O1 Na1 O6 142.48(11) . .
O1 Na1 O9 100.72(10) . .
O2 Na1 O4 170.16(9) . .
O2 Na1 O6 86.24(10) . .
O2 Na1 O9 85.30(10) . .
O3 Na1 O1 62.29(8) . .
O3 Na1 O2 125.79(9) . .
O3 Na1 O4 63.76(8) . .
O3 Na1 O6 142.25(11) . .
O3 Na1 O9 105.51(10) . .
O4 Na1 O6 83.99(10) . .
O4 Na1 O9 89.69(10) . .
O5 Na1 O1 114.65(11) . .
O5 Na1 O2 82.75(10) . .
O5 Na1 O3 119.17(11) . .
O5 Na1 O4 94.41(10) . .
O5 Na1 O6 80.35(11) . .
O5 Na1 O9 131.91(11) . .
O9 Na1 O6 52.44(9) . .
O6 Cl1 O9 106.84(19) . .
O7 Cl1 O6 108.9(2) . .
O7 Cl1 O8 110.6(2) . .
O7 Cl1 O9 110.16(18) . .
O8 Cl1 O6 108.7(2) . .
O8 Cl1 O9 111.48(19) . .
Ni1 O1 Na1 107.09(10) . .
C8 O1 Ni1 127.3(2) . .
C8 O1 Na1 125.57(19) . .
C9 O2 Na1 119.14(18) . .
C9 O2 C14 117.7(3) . .
C14 O2 Na1 122.9(2) . .
Ni1 O3 Na1 107.30(10) . .
C16 O3 Ni1 127.5(2) . .
C16 O3 Na1 125.18(19) . .
C17 O4 Na1 118.4(2) . .
C17 O4 C22 117.9(3) . .
C22 O4 Na1 122.9(2) . .
C23 O5 Na1 126.4(3) . .
Cl1 O6 Na1 99.10(17) . .
Cl1 O9 Na1 101.50(16) . .
C1 N1 Ni1 113.1(2) . .
C13 N1 Ni1 126.2(2) . .
C13 N1 C1 120.7(3) . .
C2 N2 Ni1 112.8(2) . .
C21 N2 Ni1 125.5(2) . .
C21 N2 C2 121.7(3) . .
C23 N3 C24 112.6(8) . .
C23 N3 C25 122.4(4) . .
C23 N3 C24A 122.7(9) . .
C24 N3 C25 121.9(9) . .
C25 N3 C24A 113.1(8) . .
C2 C1 N1 113.7(3) . .
C2 C1 C6 120.5(3) . .
C6 C1 N1 125.8(3) . .
C1 C2 N2 113.9(3) . .
C1 C2 C3 120.0(3) . .
C3 C2 N2 126.1(3) . .
C2 C3 H3 120.3 . .
C4 C3 C2 119.4(4) . .
C4 C3 H3 120.3 . .
C3 C4 H4 119.8 . .
C3 C4 C5 120.5(3) . .
C5 C4 H4 119.8 . .
C4 C5 H5 119.3 . .
C4 C5 C6 121.4(3) . .
C6 C5 H5 119.3 . .
C1 C6 H6 120.9 . .
C5 C6 C1 118.2(3) . .
C5 C6 H6 120.9 . .
C8 C7 C12 120.4(3) . .
C8 C7 C13 121.4(3) . .
C12 C7 C13 118.3(3) . .
O1 C8 C7 124.5(3) . .
O1 C8 C9 117.7(3) . .
C7 C8 C9 117.8(3) . .
O2 C9 C8 114.1(3) . .
O2 C9 C10 124.4(3) . .
C10 C9 C8 121.5(3) . .
C9 C10 H10 120.5 . .
C9 C10 C11 119.0(3) . .
C11 C10 H10 120.5 . .
C10 C11 Br1 117.9(3) . .
C12 C11 Br1 120.0(3) . .
C12 C11 C10 122.1(3) . .
C7 C12 H12 120.4 . .
C11 C12 C7 119.2(3) . .
C11 C12 H12 120.4 . .
N1 C13 C7 125.3(3) . .
N1 C13 H13 117.4 . .
C7 C13 H13 117.4 . .
O2 C14 H14A 109.5 . .
O2 C14 H14B 109.5 . .
O2 C14 H14C 109.5 . .
H14A C14 H14B 109.5 . .
H14A C14 H14C 109.5 . .
H14B C14 H14C 109.5 . .
C16 C15 C20 120.6(3) . .
C16 C15 C21 121.2(3) . .
C20 C15 C21 118.2(3) . .
O3 C16 C15 124.4(3) . .
O3 C16 C17 118.3(3) . .
C15 C16 C17 117.3(3) . .
O4 C17 C16 113.7(3) . .
C18 C17 O4 125.1(3) . .
C18 C17 C16 121.2(3) . .
C17 C18 H18 120.2 . .
C17 C18 C19 119.5(3) . .
C19 C18 H18 120.2 . .
C18 C19 Br2 118.3(3) . .
C20 C19 Br2 119.6(3) . .
C20 C19 C18 122.0(3) . .
C15 C20 H20 120.3 . .
C19 C20 C15 119.4(3) . .
C19 C20 H20 120.3 . .
N2 C21 C15 126.1(3) . .
N2 C21 H21 116.9 . .
C15 C21 H21 116.9 . .
O4 C22 H22A 109.5 . .
O4 C22 H22B 109.5 . .
O4 C22 H22C 109.5 . .
H22A C22 H22B 109.5 . .
H22A C22 H22C 109.5 . .
H22B C22 H22C 109.5 . .
O5 C23 N3 127.2(4) . .
O5 C23 H23 116.4 . .
N3 C23 H23 116.4 . .
N3 C24 H24A 109.5 . .
N3 C24 H24B 109.5 . .
N3 C24 H24C 109.5 . .
H24A C24 H24B 109.5 . .
H24A C24 H24C 109.5 . .
H24B C24 H24C 109.5 . .
N3 C25 H25A 109.5 . .
N3 C25 H25B 109.5 . .
N3 C25 H25C 109.5 . .
H25A C25 H25B 109.5 . .
H25A C25 H25C 109.5 . .
H25B C25 H25C 109.5 . .
N3 C24A H24D 109.5 . .
N3 C24A H24E 109.5 . .
N3 C24A H24F 109.5 . .
H24D C24A H24E 109.5 . .
H24D C24A H24F 109.5 . .
H24E C24A H24F 109.5 . .

loop_
_geom_bond_atom_site_label_1
_geom_bond_atom_site_label_2
_geom_bond_distance
_geom_bond_site_symmetry_2
Ni1 O1 1.840(2) .
Ni1 O3 1.842(2) .
Ni1 N1 1.849(3) .
Ni1 N2 1.853(3) .
Na1 O1 2.370(2) .
Na1 O2 2.527(3) .
Na1 O3 2.363(2) .
Na1 O4 2.536(3) .
Na1 O5 2.285(3) .
Na1 O6 2.628(4) .
Na1 O9 2.563(3) .
Br1 C11 1.907(3) .
Br2 C19 1.903(3) .
Cl1 O6 1.420(3) .
Cl1 O7 1.406(3) .
Cl1 O8 1.406(3) .
Cl1 O9 1.437(3) .
O1 C8 1.302(4) .
O2 C9 1.364(4) .
O2 C14 1.425(4) .
O3 C16 1.296(4) .
O4 C17 1.366(4) .
O4 C22 1.437(4) .
O5 C23 1.214(5) .
N1 C1 1.422(4) .
N1 C13 1.296(4) .
N2 C2 1.426(4) .
N2 C21 1.294(4) .
N3 C23 1.295(5) .
N3 C24 1.448(12) .
N3 C25 1.454(5) .
N3 C24A 1.454(12) .
C1 C2 1.384(4) .
C1 C6 1.388(5) .
C2 C3 1.386(4) .
C3 H3 0.9300 .
C3 C4 1.366(5) .
C4 H4 0.9300 .
C4 C5 1.369(5) .
C5 H5 0.9300 .
C5 C6 1.378(5) .
C6 H6 0.9300 .
C7 C8 1.405(4) .
C7 C12 1.415(5) .
C7 C13 1.426(4) .
C8 C9 1.418(4) .
C9 C10 1.368(4) .
C10 H10 0.9300 .
C10 C11 1.398(5) .
C11 C12 1.355(5) .
C12 H12 0.9300 .
C13 H13 0.9300 .
C14 H14A 0.9600 .
C14 H14B 0.9600 .
C14 H14C 0.9600 .
C15 C16 1.409(4) .
C15 C20 1.410(4) .
C15 C21 1.416(4) .
C16 C17 1.425(4) .
C17 C18 1.365(4) .
C18 H18 0.9300 .
C18 C19 1.391(5) .
C19 C20 1.348(5) .
C20 H20 0.9300 .
C21 H21 0.9300 .
C22 H22A 0.9600 .
C22 H22B 0.9600 .
C22 H22C 0.9600 .
C23 H23 0.9300 .
C24 H24A 0.9600 .
C24 H24B 0.9600 .
C24 H24C 0.9600 .
C25 H25A 0.9600 .
C25 H25B 0.9600 .
C25 H25C 0.9600 .
C24A H24D 0.9600 .
C24A H24E 0.9600 .
C24A H24F 0.9600 .
